data_7220084
loop_
_publ_author_name
'Zhang, Qing'
'Chen, Xu-Lin'
'Chen, Jun'
'Wu, Xiao-Yuan'
'Yu, Rong-Min'
'Lu, Can-Zhong'

_publ_section_title
;
 Four highly efficient cuprous complexes and their applications in
 solution-processed organic light-emitting diodes
;
_journal_name_full 'RSC Adv.'
_journal_paper_doi 10.1039/C5RA04591F
_journal_year 2015
_chemical_formula_moiety 'C51 H38 B Cu F7 N3 O P2'
_chemical_formula_sum 'C51 H38 B Cu F7 N3 O P2'
_chemical_formula_weight 978.13
_chemical_name_systematic
; 
 ? 
;
_space_group_IT_number 2
_symmetry_cell_setting triclinic
_symmetry_space_group_name_Hall '-P 1'
_symmetry_space_group_name_H-M 'P -1'
_atom_sites_solution_hydrogens geom
_atom_sites_solution_primary direct
_atom_sites_solution_secondary difmap
_audit_creation_method SHELXL-97
_audit_update_record
;
2014-12-26 deposited with the CCDC.
2015-04-07 downloaded from the CCDC.
;
_cell_angle_alpha 90.898(3)
_cell_angle_beta 90.739(2)
_cell_angle_gamma 108.964(5)
_cell_formula_units_Z 2
_cell_length_a 9.897(3)
_cell_length_b 13.698(4)
_cell_length_c 18.292(5)
_cell_measurement_reflns_used 6386
_cell_measurement_temperature 293(2)
_cell_measurement_theta_max 27.5670
_cell_measurement_theta_min 2.1763
_cell_volume 2344.5(12)
_computing_cell_refinement 'CrystalClear (Rigaku Inc., 2008)'
_computing_data_collection 'CrystalClear (Rigaku Inc., 2008)'
_computing_data_reduction 'CrystalClear (Rigaku Inc., 2008)'
_computing_publication_material 'SHELXL-97 (Sheldrick, 1997)'
_computing_structure_refinement 'SHELXL-97 (Sheldrick, 1997)'
_computing_structure_solution 'SHELXS-97 (Sheldrick, 1990)'
_diffrn_ambient_temperature 293(2)
_diffrn_detector_area_resol_mean 28.5714
_diffrn_measured_fraction_theta_full 0.986
_diffrn_measured_fraction_theta_max 0.986
_diffrn_measurement_device_type 'Saturn724+ (2x2 bin mode)'
_diffrn_measurement_method CCD_Profile_fitting
_diffrn_radiation_monochromator graphite
_diffrn_radiation_source 'fine-focus sealed tube'
_diffrn_radiation_type MoK\a
_diffrn_radiation_wavelength 0.71073
_diffrn_reflns_av_R_equivalents 0.0312
_diffrn_reflns_av_sigmaI/netI 0.0486
_diffrn_reflns_limit_h_max 12
_diffrn_reflns_limit_h_min -12
_diffrn_reflns_limit_k_max 17
_diffrn_reflns_limit_k_min -15
_diffrn_reflns_limit_l_max 23
_diffrn_reflns_limit_l_min -23
_diffrn_reflns_number 22587
_diffrn_reflns_theta_full 27.47
_diffrn_reflns_theta_max 27.47
_diffrn_reflns_theta_min 2.18
_exptl_absorpt_coefficient_mu 0.603
_exptl_absorpt_correction_T_max 1.0000
_exptl_absorpt_correction_T_min 0.8443
_exptl_absorpt_correction_type multi-scan
_exptl_absorpt_process_details 'Sphere (Rigaku CrystalClear)'
_exptl_crystal_colour colourless
_exptl_crystal_density_diffrn 1.386
_exptl_crystal_density_meas ?
_exptl_crystal_density_method 'not measured'
_exptl_crystal_description block
_exptl_crystal_F_000 1000
_exptl_crystal_size_max 0.22
_exptl_crystal_size_mid 0.21
_exptl_crystal_size_min 0.18
_refine_diff_density_max 0.789
_refine_diff_density_min -0.586
_refine_diff_density_rms 0.087
_refine_ls_extinction_method none
_refine_ls_goodness_of_fit_ref 1.001
_refine_ls_hydrogen_treatment mixed
_refine_ls_matrix_type full
_refine_ls_number_parameters 595
_refine_ls_number_reflns 10594
_refine_ls_number_restraints 0
_refine_ls_restrained_S_all 1.001
_refine_ls_R_factor_all 0.0814
_refine_ls_R_factor_gt 0.0606
_refine_ls_shift/su_max 0.015
_refine_ls_shift/su_mean 0.003
_refine_ls_structure_factor_coef Fsqd
_refine_ls_weighting_details 'calc w=1/[\s^2^(Fo^2^)+(0.1317P)^2^+0.0000P] where P=(Fo^2^+2Fc^2^)/3'
_refine_ls_weighting_scheme calc
_refine_ls_wR_factor_gt 0.1841
_refine_ls_wR_factor_ref 0.2075
_reflns_number_gt 8200
_reflns_number_total 10594
_reflns_threshold_expression >2sigma(I)
_cod_data_source_file c5ra04591f2.cif
_cod_data_source_block 4
_cod_depositor_comments
;
The following automatic conversions were performed:

'_exptl_absorpt_correction_type' value 'Multi-scan' changed to
'multi-scan' according to
/usr/data/users/saulius/crontab/automatic-downloads/rss-feeds/RSC/lib/dictionaries/cif_core.dic
dictionary named 'cif_core.dic' version 2.4.2 from 2011-04-26.

'_exptl_crystal_density_meas' value 'not measured' was changed to '?'
- the value is perceived as not measured.

Automatic conversion script
Id: cif_fix_values 3143 2015-03-26 13:38:13Z robertas 
;
_cod_original_cell_volume 2344.6(11)
_cod_original_sg_symbol_H-M P-1
_cod_database_code 7220084

loop_
_symmetry_equiv_pos_as_xyz
'x, y, z'
'-x, -y, -z'

loop_
_atom_site_label
_atom_site_type_symbol
_atom_site_fract_x
_atom_site_fract_y
_atom_site_fract_z
_atom_site_U_iso_or_equiv
_atom_site_adp_type
_atom_site_occupancy
_atom_site_symmetry_multiplicity
_atom_site_calc_flag
_atom_site_refinement_flags
Cu1 Cu 0.02809(4) 0.65821(3) 0.29504(2) 0.04386(14) Uani 1 1 d .
N2 N 0.2273(3) 0.78028(19) 0.32964(14) 0.0449(6) Uani 1 1 d .
O1 O -0.1284(2) 0.73614(18) 0.16396(13) 0.0515(5) Uani 1 1 d .
F1 F 0.1361(3) 1.0863(3) 0.04194(17) 0.1116(11) Uani 1 1 d .
B1 B 0.6880(6) 0.2113(4) 0.3596(3) 0.0730(13) Uani 1 1 d .
P2 P 0.01664(8) 0.58840(6) 0.17981(4) 0.0438(2) Uani 1 1 d .
N1 N 0.2992(3) 0.8835(2) 0.32367(15) 0.0537(7) Uani 1 1 d .
F2 F 0.3171(4) 1.0464(2) 0.00667(15) 0.1084(10) Uani 1 1 d .
P1 P -0.16282(9) 0.71097(6) 0.32503(4) 0.0452(2) Uani 1 1 d .
N3 N 0.1012(3) 0.5868(2) 0.37817(14) 0.0466(6) Uani 1 1 d .
F3 F 0.3437(3) 1.1876(2) 0.06010(17) 0.0994(9) Uani 1 1 d .
C4 C -0.1613(3) 0.5619(3) 0.13861(18) 0.0482(7) Uani 1 1 d .
F4 F 0.5605(3) 0.1971(3) 0.3918(2) 0.1292(12) Uani 1 1 d .
F5 F 0.7799(5) 0.2956(4) 0.3840(3) 0.225(3) Uani 1 1 d .
C6 C -0.2207(3) 0.6409(3) 0.14046(17) 0.0476(7) Uani 1 1 d .
F6 F 0.6765(3) 0.2049(3) 0.28541(17) 0.1086(10) Uani 1 1 d .
C7 C 0.1357(3) 0.6686(3) 0.11334(19) 0.0503(7) Uani 1 1 d .
F7 F 0.7132(7) 0.1241(4) 0.3824(3) 0.192(2) Uani 1 1 d .
C9 C -0.1605(4) 0.7603(3) 0.41901(19) 0.0536(8) Uani 1 1 d .
C10 C 0.0473(3) 0.4641(3) 0.17093(19) 0.0495(7) Uani 1 1 d .
C11 C 0.2747(3) 0.7538(3) 0.39309(17) 0.0483(7) Uani 1 1 d .
C12 C 0.2180(3) 0.6469(3) 0.41603(17) 0.0483(7) Uani 1 1 d .
C13 C -0.1912(4) 0.8142(3) 0.27059(19) 0.0524(8) Uani 1 1 d .
C14 C -0.3366(3) 0.6100(3) 0.31300(18) 0.0498(7) Uani 1 1 d .
C15 C 0.1769(4) 0.8956(3) 0.2102(2) 0.0591(9) Uani 1 1 d .
H15A H 0.1070 0.8331 0.2199 0.071 Uiso 1 1 calc R
C18 C 0.2865(4) 0.9374(2) 0.25915(18) 0.0513(8) Uani 1 1 d .
C19 C -0.1807(4) 0.8101(3) 0.19530(19) 0.0524(8) Uani 1 1 d .
C20 C -0.3603(4) 0.6251(3) 0.1177(2) 0.0627(10) Uani 1 1 d .
H20A H -0.3988 0.6785 0.1201 0.075 Uiso 1 1 calc R
C22 C 0.1433(4) 0.4463(3) 0.1211(2) 0.0603(9) Uani 1 1 d .
H22A H 0.1918 0.4977 0.0893 0.072 Uiso 1 1 calc R
C23 C -0.4621(4) 0.6325(3) 0.3016(2) 0.0621(9) Uani 1 1 d .
H23A H -0.4603 0.7008 0.3003 0.075 Uiso 1 1 calc R
C24 C 0.3749(5) 0.8385(3) 0.4269(2) 0.0716(11) Uani 1 1 d .
H24A H 0.4218 0.8397 0.4715 0.086 Uiso 1 1 calc R
C26 C -0.0329(5) 0.8219(3) 0.4481(2) 0.0681(10) Uani 1 1 d .
H26A H 0.0489 0.8379 0.4200 0.082 Uiso 1 1 calc R
C27 C 0.0505(4) 0.4869(3) 0.3963(2) 0.0563(8) Uani 1 1 d .
H27A H -0.0310 0.4448 0.3717 0.068 Uiso 1 1 calc R
C28 C 0.2831(4) 0.6089(3) 0.4707(2) 0.0624(9) Uani 1 1 d .
H28A H 0.3619 0.6524 0.4965 0.075 Uiso 1 1 calc R
C29 C -0.3427(4) 0.5085(3) 0.3160(2) 0.0633(9) Uani 1 1 d .
H29A H -0.2591 0.4929 0.3240 0.076 Uiso 1 1 calc R
C30 C -0.0233(5) 0.3861(3) 0.2164(2) 0.0650(10) Uani 1 1 d .
H30A H -0.0884 0.3967 0.2492 0.078 Uiso 1 1 calc R
C31 C 0.1699(4) 0.9459(3) 0.1466(2) 0.0615(9) Uani 1 1 d .
H31A H 0.0956 0.9171 0.1131 0.074 Uiso 1 1 calc R
C33 C -0.2815(5) 0.7373(4) 0.4618(2) 0.0728(11) Uani 1 1 d .
H33A H -0.3688 0.6951 0.4426 0.087 Uiso 1 1 calc R
C34 C 0.2664(5) 1.0884(3) 0.0610(2) 0.0709(11) Uani 1 1 d .
C35 C 0.3910(5) 0.9196(3) 0.3818(2) 0.0734(12) Uani 1 1 d .
H35A H 0.4526 0.9867 0.3892 0.088 Uiso 1 1 calc R
C36 C 0.2723(4) 1.0383(3) 0.1323(2) 0.0575(8) Uani 1 1 d .
C37 C 0.2787(4) 0.7175(3) 0.1325(2) 0.0654(10) Uani 1 1 d .
H37A H 0.3127 0.7070 0.1784 0.079 Uiso 1 1 calc R
C38 C 0.0895(4) 0.6857(3) 0.0435(2) 0.0639(9) Uani 1 1 d .
H38A H -0.0055 0.6535 0.0294 0.077 Uiso 1 1 calc R
C40 C 0.1113(5) 0.4432(3) 0.4486(2) 0.0674(10) Uani 1 1 d .
H40A H 0.0737 0.3731 0.4582 0.081 Uiso 1 1 calc R
C41 C -0.5898(4) 0.5529(4) 0.2923(2) 0.0768(13) Uani 1 1 d .
H41A H -0.6737 0.5681 0.2841 0.092 Uiso 1 1 calc R
C42 C 0.2296(5) 0.5058(3) 0.4867(2) 0.0707(11) Uani 1 1 d .
H42A H 0.2730 0.4785 0.5228 0.085 Uiso 1 1 calc R
C43 C -0.2232(5) 0.8984(3) 0.3006(3) 0.0746(12) Uani 1 1 d .
H43A H -0.2293 0.9049 0.3511 0.090 Uiso 1 1 calc R
C44 C -0.2453(4) 0.4669(3) 0.1108(2) 0.0655(10) Uani 1 1 d .
H44A H -0.2079 0.4128 0.1081 0.079 Uiso 1 1 calc R
C45 C 0.0000(5) 0.2924(3) 0.2144(3) 0.0778(12) Uani 1 1 d .
H45A H -0.0492 0.2403 0.2455 0.093 Uiso 1 1 calc R
C47 C -0.2027(5) 0.8838(3) 0.1498(2) 0.0742(12) Uani 1 1 d .
H47A H -0.1944 0.8789 0.0993 0.089 Uiso 1 1 calc R
C48 C -0.0239(6) 0.8614(4) 0.5200(3) 0.0895(15) Uani 1 1 d .
H48A H 0.0635 0.9026 0.5397 0.107 Uiso 1 1 calc R
C49 C -0.4405(4) 0.5292(4) 0.0916(3) 0.0812(13) Uani 1 1 d .
H49A H -0.5349 0.5175 0.0769 0.097 Uiso 1 1 calc R
C50 C 0.1658(5) 0.3513(4) 0.1193(3) 0.0802(13) Uani 1 1 d .
H50A H 0.2287 0.3390 0.0859 0.096 Uiso 1 1 calc R
C51 C 0.3790(5) 1.0804(4) 0.1822(3) 0.0910(16) Uani 1 1 d .
H51A H 0.4472 1.1438 0.1731 0.109 Uiso 1 1 calc R
C55 C -0.2372(6) 0.9641(4) 0.1811(3) 0.0920(15) Uani 1 1 d .
H55A H -0.2549 1.0133 0.1515 0.110 Uiso 1 1 calc R
C56 C -0.2460(6) 0.9726(4) 0.2556(3) 0.0889(15) Uani 1 1 d .
H56A H -0.2672 1.0283 0.2761 0.107 Uiso 1 1 calc R
C57 C 0.3711(4) 0.7818(4) 0.0839(3) 0.0826(14) Uani 1 1 d .
H57A H 0.4662 0.8145 0.0975 0.099 Uiso 1 1 calc R
C58 C 0.0964(5) 0.2761(4) 0.1663(3) 0.0823(13) Uani 1 1 d .
H58A H 0.1142 0.2135 0.1657 0.099 Uiso 1 1 calc R
C59 C 0.3880(5) 1.0311(3) 0.2456(3) 0.0914(17) Uani 1 1 d .
H59A H 0.4619 1.0606 0.2793 0.110 Uiso 1 1 calc R
C60 C -0.3846(5) 0.4508(4) 0.0869(3) 0.0835(13) Uani 1 1 d .
H60A H -0.4396 0.3867 0.0677 0.100 Uiso 1 1 calc R
C61 C 0.3233(5) 0.7971(4) 0.0164(3) 0.0830(13) Uani 1 1 d .
H61A H 0.3859 0.8401 -0.0160 0.100 Uiso 1 1 calc R
C62 C -0.4713(5) 0.4290(4) 0.3074(3) 0.0879(14) Uani 1 1 d .
H62A H -0.4748 0.3605 0.3101 0.105 Uiso 1 1 calc R
C63 C -0.5946(5) 0.4536(5) 0.2949(3) 0.0889(15) Uani 1 1 d .
H63A H -0.6816 0.4011 0.2882 0.107 Uiso 1 1 calc R
C64 C 0.1813(5) 0.7489(4) -0.0043(2) 0.0802(13) Uani 1 1 d .
H64A H 0.1488 0.7595 -0.0505 0.096 Uiso 1 1 calc R
C65 C -0.2738(6) 0.7760(5) 0.5317(3) 0.0922(15) Uani 1 1 d .
H65A H -0.3552 0.7602 0.5600 0.111 Uiso 1 1 calc R
C66 C -0.1427(7) 0.8393(5) 0.5602(3) 0.1009(17) Uani 1 1 d .
H66A H -0.1373 0.8666 0.6074 0.121 Uiso 1 1 calc R

loop_
_atom_site_aniso_label
_atom_site_aniso_U_11
_atom_site_aniso_U_22
_atom_site_aniso_U_33
_atom_site_aniso_U_23
_atom_site_aniso_U_13
_atom_site_aniso_U_12
Cu1 0.0408(2) 0.0452(2) 0.0450(2) -0.00021(15) -0.00373(16) 0.01344(17)
N2 0.0421(13) 0.0415(13) 0.0459(14) 0.0009(10) -0.0013(11) 0.0066(11)
O1 0.0481(12) 0.0549(14) 0.0540(13) -0.0050(10) -0.0071(10) 0.0209(11)
F1 0.0799(18) 0.154(3) 0.096(2) 0.058(2) 0.0027(16) 0.0299(19)
B1 0.066(3) 0.058(3) 0.086(4) -0.015(2) 0.000(3) 0.009(2)
P2 0.0373(4) 0.0466(4) 0.0469(4) -0.0059(3) -0.0020(3) 0.0131(3)
N1 0.0561(16) 0.0422(14) 0.0505(15) 0.0014(11) -0.0066(13) -0.0005(12)
F2 0.169(3) 0.105(2) 0.0711(17) 0.0246(15) 0.0327(19) 0.069(2)
P1 0.0439(4) 0.0474(5) 0.0466(4) 0.0014(3) 0.0026(3) 0.0180(4)
N3 0.0475(14) 0.0423(14) 0.0485(14) 0.0040(11) 0.0001(11) 0.0127(11)
F3 0.118(2) 0.0661(16) 0.110(2) 0.0364(15) 0.0120(18) 0.0220(16)
C4 0.0384(15) 0.0588(19) 0.0462(16) -0.0086(14) -0.0016(13) 0.0145(14)
F4 0.080(2) 0.175(3) 0.112(3) -0.003(2) 0.0174(18) 0.012(2)
F5 0.184(4) 0.173(4) 0.196(5) -0.106(4) 0.061(4) -0.109(3)
C6 0.0407(15) 0.0601(19) 0.0402(15) -0.0050(13) -0.0015(12) 0.0141(14)
F6 0.102(2) 0.118(2) 0.085(2) 0.0023(17) 0.0126(17) 0.0054(18)
C7 0.0428(16) 0.0514(18) 0.0555(19) -0.0019(14) 0.0049(14) 0.0138(14)
F7 0.283(7) 0.207(5) 0.134(4) -0.032(3) -0.043(4) 0.151(5)
C9 0.060(2) 0.057(2) 0.0499(18) -0.0017(14) 0.0002(15) 0.0276(17)
C10 0.0424(16) 0.0507(18) 0.0555(18) -0.0086(14) -0.0032(14) 0.0156(14)
C11 0.0440(16) 0.0518(18) 0.0435(16) 0.0007(13) -0.0055(13) 0.0082(14)
C12 0.0479(17) 0.0560(19) 0.0425(16) 0.0015(13) 0.0013(13) 0.0190(15)
C13 0.0537(18) 0.0507(18) 0.0579(19) 0.0007(14) 0.0027(15) 0.0239(16)
C14 0.0424(16) 0.059(2) 0.0476(17) 0.0017(14) 0.0008(13) 0.0163(15)
C15 0.0525(19) 0.0486(19) 0.062(2) 0.0089(15) -0.0042(16) -0.0026(15)
C18 0.0509(18) 0.0421(17) 0.0531(18) 0.0052(13) -0.0015(15) 0.0043(14)
C19 0.0551(19) 0.0509(18) 0.0566(19) 0.0044(14) -0.0050(15) 0.0247(16)
C20 0.0489(19) 0.086(3) 0.060(2) -0.0077(19) -0.0097(16) 0.0320(19)
C22 0.0479(18) 0.055(2) 0.080(3) -0.0045(17) 0.0076(17) 0.0179(16)
C23 0.052(2) 0.078(3) 0.060(2) -0.0019(18) 0.0023(17) 0.0276(19)
C24 0.073(3) 0.071(3) 0.055(2) 0.0007(18) -0.0207(19) 0.002(2)
C26 0.068(2) 0.073(3) 0.065(2) -0.0156(19) -0.0003(19) 0.025(2)
C27 0.061(2) 0.0474(18) 0.058(2) 0.0089(15) 0.0001(16) 0.0135(16)
C28 0.061(2) 0.072(2) 0.0508(19) 0.0025(17) -0.0110(16) 0.0176(19)
C29 0.051(2) 0.062(2) 0.074(2) 0.0043(18) 0.0002(18) 0.0159(18)
C30 0.073(2) 0.056(2) 0.066(2) -0.0060(17) 0.0084(19) 0.0201(19)
C31 0.057(2) 0.058(2) 0.061(2) 0.0095(17) -0.0066(17) 0.0080(17)
C33 0.064(2) 0.096(3) 0.058(2) -0.005(2) 0.0096(18) 0.025(2)
C34 0.070(3) 0.068(3) 0.073(3) 0.020(2) 0.014(2) 0.019(2)
C35 0.075(3) 0.058(2) 0.065(2) -0.0033(18) -0.021(2) -0.0074(19)
C36 0.059(2) 0.0524(19) 0.060(2) 0.0109(16) 0.0071(17) 0.0156(16)
C37 0.0483(19) 0.067(2) 0.079(3) 0.0069(19) -0.0043(18) 0.0163(18)
C38 0.058(2) 0.080(3) 0.053(2) -0.0038(18) 0.0023(17) 0.023(2)
C40 0.081(3) 0.055(2) 0.067(2) 0.0145(18) -0.001(2) 0.024(2)
C41 0.0414(19) 0.116(4) 0.068(3) -0.003(2) 0.0005(17) 0.020(2)
C42 0.080(3) 0.078(3) 0.060(2) 0.018(2) -0.008(2) 0.034(2)
C43 0.097(3) 0.064(2) 0.076(3) -0.003(2) 0.007(2) 0.043(2)
C44 0.0466(19) 0.065(2) 0.079(3) -0.0192(19) -0.0117(18) 0.0114(17)
C45 0.094(3) 0.052(2) 0.089(3) -0.001(2) 0.008(3) 0.026(2)
C47 0.090(3) 0.077(3) 0.070(3) 0.016(2) -0.007(2) 0.045(2)
C48 0.099(4) 0.092(3) 0.080(3) -0.036(3) -0.026(3) 0.037(3)
C49 0.043(2) 0.103(4) 0.091(3) -0.023(3) -0.021(2) 0.018(2)
C50 0.064(2) 0.077(3) 0.107(4) -0.012(3) 0.016(2) 0.033(2)
C51 0.084(3) 0.068(3) 0.094(3) 0.029(2) -0.017(3) -0.013(2)
C55 0.117(4) 0.075(3) 0.102(4) 0.021(3) -0.008(3) 0.056(3)
C56 0.122(4) 0.061(3) 0.101(4) -0.002(2) -0.005(3) 0.054(3)
C57 0.044(2) 0.076(3) 0.122(4) 0.012(3) 0.019(2) 0.011(2)
C58 0.082(3) 0.060(3) 0.114(4) -0.008(2) 0.004(3) 0.035(2)
C59 0.080(3) 0.075(3) 0.082(3) 0.024(2) -0.018(2) -0.027(2)
C60 0.057(2) 0.081(3) 0.100(3) -0.030(3) -0.024(2) 0.007(2)
C61 0.076(3) 0.083(3) 0.094(3) 0.024(3) 0.033(3) 0.029(2)
C62 0.076(3) 0.063(3) 0.116(4) 0.002(3) 0.002(3) 0.009(2)
C63 0.054(2) 0.104(4) 0.087(3) -0.010(3) -0.001(2) -0.004(2)
C64 0.084(3) 0.101(3) 0.062(2) 0.014(2) 0.019(2) 0.037(3)
C65 0.097(4) 0.131(5) 0.060(3) -0.004(3) 0.020(2) 0.052(3)
C66 0.120(5) 0.139(5) 0.058(3) -0.028(3) -0.007(3) 0.063(4)

loop_
_atom_type_symbol
_atom_type_description
_atom_type_scat_dispersion_real
_atom_type_scat_dispersion_imag
_atom_type_scat_source
C C 0.0033 0.0016 'International Tables Vol C Tables 4.2.6.8 and 6.1.1.4'
H H 0.0000 0.0000 'International Tables Vol C Tables 4.2.6.8 and 6.1.1.4'
B B 0.0013 0.0007 'International Tables Vol C Tables 4.2.6.8 and 6.1.1.4'
N N 0.0061 0.0033 'International Tables Vol C Tables 4.2.6.8 and 6.1.1.4'
O O 0.0106 0.0060 'International Tables Vol C Tables 4.2.6.8 and 6.1.1.4'
F F 0.0171 0.0103 'International Tables Vol C Tables 4.2.6.8 and 6.1.1.4'
P P 0.1023 0.0942 'International Tables Vol C Tables 4.2.6.8 and 6.1.1.4'
Cu Cu 0.3201 1.2651 'International Tables Vol C Tables 4.2.6.8 and 6.1.1.4'

loop_
_geom_angle_atom_site_label_1
_geom_angle_atom_site_label_2
_geom_angle_atom_site_label_3
_geom_angle
N3 Cu1 N2 78.46(10)
N3 Cu1 P2 117.06(8)
N2 Cu1 P2 117.90(7)
N3 Cu1 P1 114.72(8)
N2 Cu1 P1 108.67(8)
P2 Cu1 P1 114.85(3)
C11 N2 N1 104.9(2)
C11 N2 Cu1 109.1(2)
N1 N2 Cu1 142.3(2)
C6 O1 C19 120.8(3)
F5 B1 F4 109.7(5)
F5 B1 F6 113.6(5)
F4 B1 F6 112.6(4)
F5 B1 F7 113.9(6)
F4 B1 F7 99.1(5)
F6 B1 F7 107.2(4)
C7 P2 C4 103.92(15)
C7 P2 C10 103.79(16)
C4 P2 C10 103.03(15)
C7 P2 Cu1 116.15(12)
C4 P2 Cu1 111.06(11)
C10 P2 Cu1 117.27(11)
C35 N1 N2 110.9(3)
C35 N1 C18 127.6(3)
N2 N1 C18 121.1(3)
C14 P1 C13 100.79(16)
C14 P1 C9 105.28(16)
C13 P1 C9 102.60(16)
C14 P1 Cu1 113.87(12)
C13 P1 Cu1 117.01(12)
C9 P1 Cu1 115.45(11)
C27 N3 C12 116.7(3)
C27 N3 Cu1 127.4(2)
C12 N3 Cu1 115.8(2)
C44 C4 C6 117.5(3)
C44 C4 P2 124.8(3)
C6 C4 P2 117.5(2)
C20 C6 O1 123.3(3)
C20 C6 C4 121.7(3)
O1 C6 C4 115.0(3)
C37 C7 C38 117.8(3)
C37 C7 P2 119.3(3)
C38 C7 P2 122.9(3)
C26 C9 C33 118.9(4)
C26 C9 P1 117.9(3)
C33 C9 P1 123.2(3)
C30 C10 C22 118.6(3)
C30 C10 P2 118.7(3)
C22 C10 P2 122.7(3)
N2 C11 C24 110.9(3)
N2 C11 C12 118.8(3)
C24 C11 C12 130.2(3)
N3 C12 C28 122.5(3)
N3 C12 C11 115.6(3)
C28 C12 C11 121.8(3)
C19 C13 C43 117.0(3)
C19 C13 P1 119.2(3)
C43 C13 P1 123.8(3)
C29 C14 C23 119.0(3)
C29 C14 P1 118.7(3)
C23 C14 P1 122.3(3)
C18 C15 C31 119.9(3)
C15 C18 C59 120.0(3)
C15 C18 N1 120.5(3)
C59 C18 N1 119.4(3)
C13 C19 C47 123.1(4)
C13 C19 O1 118.7(3)
C47 C19 O1 117.6(3)
C49 C20 C6 118.8(4)
C50 C22 C10 119.6(4)
C41 C23 C14 119.6(4)
C35 C24 C11 106.3(3)
C9 C26 C48 120.6(4)
N3 C27 C40 124.1(3)
C42 C28 C12 119.1(3)
C14 C29 C62 121.2(4)
C10 C30 C45 121.4(4)
C36 C31 C15 120.2(3)
C65 C33 C9 120.9(4)
F1 C34 F2 107.8(4)
F1 C34 F3 104.3(4)
F2 C34 F3 104.1(3)
F1 C34 C36 113.3(3)
F2 C34 C36 112.5(4)
F3 C34 C36 114.0(4)
C24 C35 N1 106.9(3)
C51 C36 C31 119.4(3)
C51 C36 C34 121.6(4)
C31 C36 C34 119.0(4)
C57 C37 C7 120.6(4)
C64 C38 C7 121.3(4)
C27 C40 C42 118.2(4)
C63 C41 C23 120.9(4)
C28 C42 C40 119.4(3)
C56 C43 C13 120.4(4)
C4 C44 C60 121.1(4)
C58 C45 C30 119.8(4)
C55 C47 C19 118.2(4)
C66 C48 C26 119.6(5)
C60 C49 C20 121.1(4)
C58 C50 C22 120.5(4)
C36 C51 C59 121.2(4)
C56 C55 C47 120.9(4)
C55 C56 C43 120.4(4)
C61 C57 C37 120.3(4)
C50 C58 C45 120.2(4)
C51 C59 C18 119.3(4)
C49 C60 C44 119.7(4)
C57 C61 C64 120.3(4)
C63 C62 C29 118.6(4)
C41 C63 C62 120.6(4)
C38 C64 C61 119.7(4)
C33 C65 C66 119.4(5)
C48 C66 C65 120.7(4)

loop_
_geom_bond_atom_site_label_1
_geom_bond_atom_site_label_2
_geom_bond_distance
Cu1 N3 2.067(3)
Cu1 N2 2.208(3)
Cu1 P2 2.2871(10)
Cu1 P1 2.3012(10)
N2 C11 1.345(4)
N2 N1 1.368(3)
O1 C6 1.385(4)
O1 C19 1.398(4)
F1 C34 1.322(5)
B1 F5 1.286(6)
B1 F4 1.357(6)
B1 F6 1.359(6)
B1 F7 1.368(7)
P2 C7 1.819(3)
P2 C4 1.828(3)
P2 C10 1.829(3)
N1 C35 1.367(4)
N1 C18 1.427(4)
F2 C34 1.325(5)
P1 C14 1.831(3)
P1 C13 1.834(3)
P1 C9 1.834(4)
N3 C27 1.344(4)
N3 C12 1.355(4)
F3 C34 1.326(5)
C4 C44 1.382(5)
C4 C6 1.390(5)
C6 C20 1.385(4)
C7 C37 1.393(5)
C7 C38 1.399(5)
C9 C26 1.367(5)
C9 C33 1.390(5)
C10 C30 1.371(5)
C10 C22 1.400(5)
C11 C24 1.388(5)
C11 C12 1.458(5)
C12 C28 1.381(5)
C13 C19 1.384(5)
C13 C43 1.399(5)
C14 C29 1.374(5)
C14 C23 1.388(5)
C15 C18 1.365(5)
C15 C31 1.374(5)
C18 C59 1.377(5)
C19 C47 1.387(5)
C20 C49 1.369(6)
C22 C50 1.389(5)
C23 C41 1.381(6)
C24 C35 1.363(5)
C26 C48 1.406(6)
C27 C40 1.369(5)
C28 C42 1.375(5)
C29 C62 1.386(6)
C30 C45 1.376(6)
C31 C36 1.372(5)
C33 C65 1.369(6)
C34 C36 1.492(5)
C36 C51 1.358(6)
C37 C57 1.388(6)
C38 C64 1.370(6)
C40 C42 1.378(6)
C41 C63 1.347(7)
C43 C56 1.390(6)
C44 C60 1.387(5)
C45 C58 1.374(7)
C47 C55 1.373(6)
C48 C66 1.346(8)
C49 C60 1.362(7)
C50 C58 1.362(7)
C51 C59 1.368(6)
C55 C56 1.371(7)
C57 C61 1.360(7)
C61 C64 1.389(7)
C62 C63 1.385(7)
C65 C66 1.394(8)

loop_
_geom_torsion_atom_site_label_1
_geom_torsion_atom_site_label_2
_geom_torsion_atom_site_label_3
_geom_torsion_atom_site_label_4
_geom_torsion
N3 Cu1 N2 C11 -11.9(2)
P2 Cu1 N2 C11 -126.6(2)
P1 Cu1 N2 C11 100.5(2)
N3 Cu1 N2 N1 -165.3(4)
P2 Cu1 N2 N1 80.0(4)
P1 Cu1 N2 N1 -52.9(4)
N3 Cu1 P2 C7 -114.71(15)
N2 Cu1 P2 C7 -23.77(14)
P1 Cu1 P2 C7 106.35(12)
N3 Cu1 P2 C4 126.84(15)
N2 Cu1 P2 C4 -142.22(14)
P1 Cu1 P2 C4 -12.10(13)
N3 Cu1 P2 C10 8.79(15)
N2 Cu1 P2 C10 99.72(14)
P1 Cu1 P2 C10 -130.16(12)
C11 N2 N1 C35 1.0(4)
Cu1 N2 N1 C35 155.0(3)
C11 N2 N1 C18 174.0(3)
Cu1 N2 N1 C18 -31.9(5)
N3 Cu1 P1 C14 -85.30(14)
N2 Cu1 P1 C14 -170.89(13)
P2 Cu1 P1 C14 54.62(12)
N3 Cu1 P1 C13 157.61(16)
N2 Cu1 P1 C13 72.02(15)
P2 Cu1 P1 C13 -62.47(14)
N3 Cu1 P1 C9 36.70(16)
N2 Cu1 P1 C9 -48.89(15)
P2 Cu1 P1 C9 176.62(13)
N2 Cu1 N3 C27 -170.3(3)
P2 Cu1 N3 C27 -54.8(3)
P1 Cu1 N3 C27 84.2(3)
N2 Cu1 N3 C12 6.1(2)
P2 Cu1 N3 C12 121.7(2)
P1 Cu1 N3 C12 -99.3(2)
C7 P2 C4 C44 109.6(3)
C10 P2 C4 C44 1.6(4)
Cu1 P2 C4 C44 -124.8(3)
C7 P2 C4 C6 -75.6(3)
C10 P2 C4 C6 176.4(3)
Cu1 P2 C4 C6 50.0(3)
C19 O1 C6 C20 27.4(5)
C19 O1 C6 C4 -155.0(3)
C44 C4 C6 C20 2.1(5)
P2 C4 C6 C20 -173.1(3)
C44 C4 C6 O1 -175.6(3)
P2 C4 C6 O1 9.2(4)
C4 P2 C7 C37 169.4(3)
C10 P2 C7 C37 -83.1(3)
Cu1 P2 C7 C37 47.1(3)
C4 P2 C7 C38 -9.1(4)
C10 P2 C7 C38 98.4(3)
Cu1 P2 C7 C38 -131.4(3)
C14 P1 C9 C26 167.1(3)
C13 P1 C9 C26 -87.8(3)
Cu1 P1 C9 C26 40.6(3)
C14 P1 C9 C33 -12.4(4)
C13 P1 C9 C33 92.7(4)
Cu1 P1 C9 C33 -138.9(3)
C7 P2 C10 C30 177.5(3)
C4 P2 C10 C30 -74.4(3)
Cu1 P2 C10 C30 47.9(3)
C7 P2 C10 C22 -0.6(3)
C4 P2 C10 C22 107.5(3)
Cu1 P2 C10 C22 -130.2(3)
N1 N2 C11 C24 0.0(4)
Cu1 N2 C11 C24 -163.6(3)
N1 N2 C11 C12 180.0(3)
Cu1 N2 C11 C12 16.4(4)
C27 N3 C12 C28 0.0(5)
Cu1 N3 C12 C28 -176.9(3)
C27 N3 C12 C11 177.3(3)
Cu1 N3 C12 C11 0.5(4)
N2 C11 C12 N3 -12.3(5)
C24 C11 C12 N3 167.7(4)
N2 C11 C12 C28 165.1(3)
C24 C11 C12 C28 -14.9(6)
C14 P1 C13 C19 -79.7(3)
C9 P1 C13 C19 171.8(3)
Cu1 P1 C13 C19 44.3(3)
C14 P1 C13 C43 100.3(4)
C9 P1 C13 C43 -8.2(4)
Cu1 P1 C13 C43 -135.6(3)
C13 P1 C14 C29 151.0(3)
C9 P1 C14 C29 -102.6(3)
Cu1 P1 C14 C29 24.9(3)
C13 P1 C14 C23 -29.6(3)
C9 P1 C14 C23 76.8(3)
Cu1 P1 C14 C23 -155.7(3)
C31 C15 C18 C59 1.6(7)
C31 C15 C18 N1 -176.8(4)
C35 N1 C18 C15 -171.3(4)
N2 N1 C18 C15 17.0(5)
C35 N1 C18 C59 10.3(7)
N2 N1 C18 C59 -161.5(4)
C43 C13 C19 C47 -1.2(6)
P1 C13 C19 C47 178.9(3)
C43 C13 C19 O1 170.6(3)
P1 C13 C19 O1 -9.3(5)
C6 O1 C19 C13 93.2(4)
C6 O1 C19 C47 -94.6(4)
O1 C6 C20 C49 176.4(4)
C4 C6 C20 C49 -1.1(6)
C30 C10 C22 C50 -0.7(6)
P2 C10 C22 C50 177.3(3)
C29 C14 C23 C41 -1.2(6)
P1 C14 C23 C41 179.4(3)
N2 C11 C24 C35 -0.9(5)
C12 C11 C24 C35 179.1(4)
C33 C9 C26 C48 0.0(6)
P1 C9 C26 C48 -179.5(3)
C12 N3 C27 C40 -1.6(6)
Cu1 N3 C27 C40 174.8(3)
N3 C12 C28 C42 1.3(6)
C11 C12 C28 C42 -175.9(4)
C23 C14 C29 C62 0.5(6)
P1 C14 C29 C62 179.9(4)
C22 C10 C30 C45 1.0(6)
P2 C10 C30 C45 -177.2(3)
C18 C15 C31 C36 -0.5(6)
C26 C9 C33 C65 0.4(7)
P1 C9 C33 C65 179.9(4)
C11 C24 C35 N1 1.5(5)
N2 N1 C35 C24 -1.6(5)
C18 N1 C35 C24 -174.0(4)
C15 C31 C36 C51 -1.1(7)
C15 C31 C36 C34 176.8(4)
F1 C34 C36 C51 -138.4(5)
F2 C34 C36 C51 99.0(5)
F3 C34 C36 C51 -19.3(6)
F1 C34 C36 C31 43.8(6)
F2 C34 C36 C31 -78.9(5)
F3 C34 C36 C31 162.8(4)
C38 C7 C37 C57 0.6(6)
P2 C7 C37 C57 -177.9(3)
C37 C7 C38 C64 -0.4(6)
P2 C7 C38 C64 178.1(3)
N3 C27 C40 C42 1.9(6)
C14 C23 C41 C63 0.8(6)
C12 C28 C42 C40 -1.0(6)
C27 C40 C42 C28 -0.5(7)
C19 C13 C43 C56 1.3(6)
P1 C13 C43 C56 -178.8(4)
C6 C4 C44 C60 -1.1(6)
P2 C4 C44 C60 173.7(4)
C10 C30 C45 C58 0.2(7)
C13 C19 C47 C55 -0.3(7)
O1 C19 C47 C55 -172.2(4)
C9 C26 C48 C66 -0.9(8)
C6 C20 C49 C60 -1.0(7)
C10 C22 C50 C58 -0.7(7)
C31 C36 C51 C59 1.5(8)
C34 C36 C51 C59 -176.3(5)
C19 C47 C55 C56 1.7(8)
C47 C55 C56 C43 -1.5(9)
C13 C43 C56 C55 0.0(8)
C7 C37 C57 C61 -0.6(7)
C22 C50 C58 C45 2.0(8)
C30 C45 C58 C50 -1.7(8)
C36 C51 C59 C18 -0.3(9)
C15 C18 C59 C51 -1.3(8)
N1 C18 C59 C51 177.2(5)
C20 C49 C60 C44 2.0(8)
C4 C44 C60 C49 -0.8(8)
C37 C57 C61 C64 0.3(8)
C14 C29 C62 C63 0.6(7)
C23 C41 C63 C62 0.4(8)
C29 C62 C63 C41 -1.1(8)
C7 C38 C64 C61 0.1(7)
C57 C61 C64 C38 0.0(8)
C9 C33 C65 C66 0.1(8)
C26 C48 C66 C65 1.3(9)
C33 C65 C66 C48 -0.9(9)
